data_7715976
loop_
_publ_author_name
'Zender, Elena'
'Valverde, Danillo'
'Neubaur, Robert'
'Karger, Sebastian'
'Virovets, Alexander'
'Bolte, Michael'
'Lerner, Hans-Wolfram'
'Olivier, Yoann'
'Wagner, Matthias'

_publ_section_title
;
 Borylation and rearrangement reactions of azasilaanthracenes to afford
 B,N-doped nanographenes.
;
_journal_issue 22
_journal_name_full 'Dalton transactions (Cambridge, England : 2003)'
_journal_page_first 9294
_journal_page_last 9300
_journal_paper_doi 10.1039/d4dt01166j
_journal_volume 53
_journal_year 2024
_chemical_formula_moiety 'C69 H60 B3 N3, 4(C2 H3 N)'
_chemical_formula_sum 'C77 H72 B3 N7'
_chemical_formula_weight 1127.84
_space_group_crystal_system monoclinic
_space_group_IT_number 15
_space_group_name_Hall '-C 2yc'
_space_group_name_H-M_alt 'C 1 2/c 1'
_atom_sites_solution_hydrogens geom
_audit_creation_method SHELXL-2018/3
_audit_update_record
;
2024-05-06 deposited with the CCDC.	2024-05-08 downloaded from the CCDC.
;
_cell_angle_alpha 90
_cell_angle_beta 113.996(5)
_cell_angle_gamma 90
_cell_formula_units_Z 4
_cell_length_a 23.3411(13)
_cell_length_b 16.5921(5)
_cell_length_c 18.8439(9)
_cell_measurement_reflns_used 6371
_cell_measurement_temperature 173(2)
_cell_measurement_theta_max 29.0040
_cell_measurement_theta_min 4.3280
_cell_volume 6667.1(6)
_computing_cell_refinement 'CrysAlisPro 1.171.42.43a (Rigaku OD, 2022)'
_computing_data_collection 'X-Area (Stoe & Cie, 2001)'
_computing_data_reduction 'CrysAlisPro 1.171.42.43a (Rigaku OD, 2022)'
_computing_publication_material 'IUCr PublCIF online service'
_computing_structure_refinement 'SHELXL-2018/3 (Sheldrick, 2018)'
_computing_structure_solution 'SHELXT (G. M. Sheldrick, 2015)'
_diffrn_ambient_temperature 173(2)
_diffrn_detector 'image plate'
_diffrn_detector_area_resol_mean 6.67
_diffrn_detector_type 'STOE image plate (34 cm diameter)'
_diffrn_measured_fraction_theta_full 0.996
_diffrn_measured_fraction_theta_max 0.996
_diffrn_measurement_device '2-circle goniometer'
_diffrn_measurement_device_type 'STOE IPDS II two-circle-diffractometer'
_diffrn_measurement_method \w
_diffrn_radiation_monochromator mirror
_diffrn_radiation_type MoK\a
_diffrn_radiation_wavelength 0.71073
_diffrn_reflns_av_R_equivalents 0.0578
_diffrn_reflns_av_unetI/netI 0.0465
_diffrn_reflns_Laue_measured_fraction_full 0.996
_diffrn_reflns_Laue_measured_fraction_max 0.996
_diffrn_reflns_limit_h_max 31
_diffrn_reflns_limit_h_min -31
_diffrn_reflns_limit_k_max 22
_diffrn_reflns_limit_k_min -22
_diffrn_reflns_limit_l_max 25
_diffrn_reflns_limit_l_min -25
_diffrn_reflns_number 34526
_diffrn_reflns_point_group_measured_fraction_full 0.996
_diffrn_reflns_point_group_measured_fraction_max 0.996
_diffrn_reflns_theta_full 25.242
_diffrn_reflns_theta_max 29.142
_diffrn_reflns_theta_min 3.806
_diffrn_source 'Genix 3D I\mS microfocus X-ray source'
_exptl_absorpt_coefficient_mu 0.065
_exptl_absorpt_correction_T_max 1.00000
_exptl_absorpt_correction_T_min 0.58460
_exptl_absorpt_correction_type multi-scan
_exptl_absorpt_process_details
;
CrysAlisPro 1.171.42.43a (Rigaku Oxford Diffraction, 2022)
Empirical absorption correction using spherical harmonics,
implemented in SCALE3 ABSPACK scaling algorithm.
;
_exptl_crystal_colour colourless
_exptl_crystal_density_diffrn 1.124
_exptl_crystal_description block
_exptl_crystal_F_000 2392
_exptl_crystal_size_max 0.440
_exptl_crystal_size_mid 0.290
_exptl_crystal_size_min 0.280
_refine_diff_density_max 0.417
_refine_diff_density_min -0.261
_refine_diff_density_rms 0.044
_refine_ls_extinction_method none
_refine_ls_goodness_of_fit_ref 1.032
_refine_ls_hydrogen_treatment constr
_refine_ls_matrix_type full
_refine_ls_number_parameters 403
_refine_ls_number_reflns 8962
_refine_ls_number_restraints 0
_refine_ls_restrained_S_all 1.032
_refine_ls_R_factor_all 0.0864
_refine_ls_R_factor_gt 0.0575
_refine_ls_shift/su_max 0.001
_refine_ls_shift/su_mean 0.000
_refine_ls_structure_factor_coef Fsqd
_refine_ls_weighting_details 'w=1/[\s^2^(Fo^2^)+(0.0815P)^2^+3.2179P] where P=(Fo^2^+2Fc^2^)/3'
_refine_ls_weighting_scheme calc
_refine_ls_wR_factor_gt 0.1501
_refine_ls_wR_factor_ref 0.1670
_reflns_Friedel_coverage 0.000
_reflns_number_gt 6279
_reflns_number_total 8962
_reflns_threshold_expression 'I > 2\s(I)'
_cod_data_source_file d4dt01166j3.cif
_cod_data_source_block wa3376
_cod_depositor_comments 'Adding full bibliography for 7715973--7715981.cif.'
_cod_original_sg_symbol_H-M 'C 2/c'
_cod_database_code 7715976
_shelx_shelxl_version_number 2018/3
_shelx_space_group_comment
;
The symmetry employed for this shelxl refinement is uniquely defined
by the following loop, which should always be used as a source of
symmetry information in preference to the above space-group names.
They are only intended as comments.
;
_shelx_estimated_absorpt_t_min 0.972
_shelx_estimated_absorpt_t_max 0.982

loop_
_space_group_symop_operation_xyz
'x, y, z'
'-x, y, -z+1/2'
'x+1/2, y+1/2, z'
'-x+1/2, y+1/2, -z+1/2'
'-x, -y, -z'
'x, -y, z-1/2'
'-x+1/2, -y+1/2, -z'
'x+1/2, -y+1/2, z-1/2'

loop_
_atom_site_label
_atom_site_type_symbol
_atom_site_fract_x
_atom_site_fract_y
_atom_site_fract_z
_atom_site_U_iso_or_equiv
_atom_site_adp_type
_atom_site_occupancy
_atom_site_site_symmetry_order
_atom_site_calc_flag
_atom_site_refinement_flags_posn
_atom_site_refinement_flags_adp
_atom_site_refinement_flags_occupancy
_atom_site_disorder_assembly
_atom_site_disorder_group
B1 B 0.65566(7) 1.09248(9) 0.51774(9) 0.0259(3) Uani 1 1 d . . . . .
B2 B 0.500000 0.56981(12) 0.250000 0.0242(4) Uani 1 2 d S T P . .
N1 N 0.57512(5) 0.99894(7) 0.38529(7) 0.0249(2) Uani 1 1 d . . . . .
N2 N 0.500000 0.74361(8) 0.250000 0.0227(3) Uani 1 2 d S T P . .
C11 C 0.54720(6) 1.04552(7) 0.42437(8) 0.0234(3) Uani 1 1 d . . . . .
C12 C 0.48167(6) 1.04335(8) 0.40064(8) 0.0279(3) Uani 1 1 d . . . . .
H12 H 0.456817 1.008700 0.359486 0.033 Uiso 1 1 calc R U . . .
C13 C 0.45363(7) 1.09115(9) 0.43678(9) 0.0311(3) Uani 1 1 d . . . . .
H13 H 0.409333 1.089704 0.419717 0.037 Uiso 1 1 calc R U . . .
C14 C 0.48897(7) 1.14186(9) 0.49816(9) 0.0325(3) Uani 1 1 d . . . . .
H14 H 0.469088 1.175705 0.522009 0.039 Uiso 1 1 calc R U . . .
C15 C 0.55292(7) 1.14178(8) 0.52326(9) 0.0296(3) Uani 1 1 d . . . . .
H15 H 0.577039 1.175068 0.566030 0.036 Uiso 1 1 calc R U . . .
C16 C 0.58447(6) 1.09432(8) 0.48825(8) 0.0247(3) Uani 1 1 d . . . . .
C21 C 0.63975(6) 0.99656(8) 0.40527(8) 0.0265(3) Uani 1 1 d . . . . .
C22 C 0.66385(7) 0.95321(10) 0.35906(10) 0.0365(4) Uani 1 1 d . . . . .
H22 H 0.635980 0.926485 0.313509 0.044 Uiso 1 1 calc R U . . .
C23 C 0.72733(8) 0.94944(11) 0.37954(11) 0.0437(4) Uani 1 1 d . . . . .
H23 H 0.742866 0.919418 0.348212 0.052 Uiso 1 1 calc R U . . .
C24 C 0.76941(8) 0.98881(11) 0.44541(11) 0.0432(4) Uani 1 1 d . . . . .
H24 H 0.813321 0.985514 0.459502 0.052 Uiso 1 1 calc R U . . .
C25 C 0.74596(7) 1.03244(10) 0.48943(10) 0.0358(3) Uani 1 1 d . . . . .
H25 H 0.774623 1.059576 0.534173 0.043 Uiso 1 1 calc R U . . .
C26 C 0.68134(6) 1.03888(8) 0.47139(8) 0.0273(3) Uani 1 1 d . . . . .
C31 C 0.70208(6) 1.14304(9) 0.58908(8) 0.0291(3) Uani 1 1 d . . . . .
C32 C 0.71217(7) 1.22546(9) 0.58039(10) 0.0342(3) Uani 1 1 d . . . . .
C33 C 0.75781(8) 1.26752(11) 0.64165(12) 0.0465(5) Uani 1 1 d . . . . .
H33 H 0.764625 1.322926 0.634968 0.056 Uiso 1 1 calc R U . . .
C34 C 0.79323(8) 1.23082(14) 0.71151(12) 0.0550(5) Uani 1 1 d . . . . .
C35 C 0.78235(8) 1.15022(14) 0.72064(10) 0.0511(5) Uani 1 1 d . . . . .
H35 H 0.805981 1.124406 0.768741 0.061 Uiso 1 1 calc R U . . .
C36 C 0.73745(7) 1.10611(11) 0.66072(9) 0.0385(4) Uani 1 1 d . . . . .
C37 C 0.67379(9) 1.26884(10) 0.50624(12) 0.0442(4) Uani 1 1 d . . . . .
H37A H 0.670719 1.235591 0.461853 0.066 Uiso 1 1 calc R U . . .
H37B H 0.693942 1.320230 0.504662 0.066 Uiso 1 1 calc R U . . .
H37C H 0.631679 1.279018 0.503820 0.066 Uiso 1 1 calc R U . . .
C38 C 0.84218(12) 1.2775(2) 0.77807(16) 0.0946(10) Uani 1 1 d . . . . .
H38A H 0.850265 1.329240 0.758755 0.142 Uiso 1 1 calc R U . . .
H38B H 0.881121 1.246242 0.799843 0.142 Uiso 1 1 calc R U . . .
H38C H 0.826701 1.287158 0.818497 0.142 Uiso 1 1 calc R U . . .
C39 C 0.72693(10) 1.01869(12) 0.67370(11) 0.0554(5) Uani 1 1 d . . . . .
H39A H 0.683820 1.011334 0.668805 0.083 Uiso 1 1 calc R U . . .
H39B H 0.756316 1.002457 0.725848 0.083 Uiso 1 1 calc R U . . .
H39C H 0.733814 0.985455 0.634890 0.083 Uiso 1 1 calc R U . . .
C41 C 0.500000 0.99701(10) 0.250000 0.0251(4) Uani 1 2 d S T P . .
H41 H 0.500001 1.054263 0.250000 0.030 Uiso 1 2 calc R U P . .
C42 C 0.53559(6) 0.95511(7) 0.31711(8) 0.0238(3) Uani 1 1 d . . . . .
C43 C 0.53509(6) 0.87122(8) 0.31818(8) 0.0235(3) Uani 1 1 d . . . . .
H43 H 0.558301 0.842461 0.364661 0.028 Uiso 1 1 calc R U . . .
C44 C 0.500000 0.83055(10) 0.250000 0.0224(4) Uani 1 2 d S T P . .
C51 C 0.45505(6) 0.70432(7) 0.26825(8) 0.0233(3) Uani 1 1 d . . . . .
C52 C 0.45298(6) 0.61887(7) 0.26938(8) 0.0247(3) Uani 1 1 d . . . . .
C53 C 0.40667(7) 0.58314(8) 0.28947(9) 0.0316(3) Uani 1 1 d . . . . .
H53 H 0.404659 0.526016 0.291067 0.038 Uiso 1 1 calc R U . . .
C54 C 0.36444(7) 0.62771(10) 0.30678(10) 0.0365(3) Uani 1 1 d . . . . .
H54 H 0.334026 0.601841 0.320415 0.044 Uiso 1 1 calc R U . . .
C55 C 0.36697(7) 0.71179(9) 0.30400(9) 0.0347(3) Uani 1 1 d . . . . .
H55 H 0.337556 0.743124 0.315128 0.042 Uiso 1 1 calc R U . . .
C56 C 0.41133(7) 0.74977(8) 0.28543(9) 0.0293(3) Uani 1 1 d . . . . .
H56 H 0.412534 0.806970 0.284172 0.035 Uiso 1 1 calc R U . . .
C61 C 0.500000 0.47457(11) 0.250000 0.0262(4) Uani 1 2 d S T P . .
C62 C 0.45898(8) 0.43153(9) 0.18597(10) 0.0397(4) Uani 1 1 d . . . . .
C63 C 0.45959(9) 0.34733(10) 0.18716(12) 0.0503(5) Uani 1 1 d . . . . .
H63 H 0.431221 0.318804 0.143205 0.060 Uiso 1 1 calc R U . . .
C64 C 0.500000 0.30460(13) 0.250000 0.0466(6) Uani 1 2 d S T P . .
C65 C 0.41407(12) 0.47575(13) 0.11580(13) 0.0790(9) Uani 1 1 d . . . . .
H65A H 0.380931 0.500379 0.127873 0.118 Uiso 1 1 calc R U . . .
H65B H 0.395356 0.437823 0.072593 0.118 Uiso 1 1 calc R U . . .
H65C H 0.436652 0.517874 0.101176 0.118 Uiso 1 1 calc R U . . .
C66 C 0.500000 0.21329(14) 0.250000 0.0724(10) Uani 1 2 d S T P . .
H66A H 0.464111 0.193605 0.259396 0.109 Uiso 0.5 1 calc R U P A -1
H66B H 0.538971 0.193605 0.291064 0.109 Uiso 0.5 1 calc R U P A -1
H66C H 0.496918 0.193605 0.199540 0.109 Uiso 0.5 1 calc R U P A -1
N1S N 0.62777(15) 0.7348(2) 0.45633(19) 0.1249(12) Uani 1 1 d . . . . .
C1S C 0.66286(14) 0.70792(16) 0.43519(16) 0.0781(7) Uani 1 1 d . . . . .
C2S C 0.70831(14) 0.67509(19) 0.40878(17) 0.0871(8) Uani 1 1 d . . . . .
H2SA H 0.686767 0.641336 0.362897 0.131 Uiso 1 1 calc R U . . .
H2SB H 0.738954 0.642439 0.450210 0.131 Uiso 1 1 calc R U . . .
H2SC H 0.729944 0.719281 0.395366 0.131 Uiso 1 1 calc R U . . .
N2S N 0.60133(12) 0.56393(17) 0.58857(15) 0.0949(8) Uani 1 1 d . . . . .
C3S C 0.55694(11) 0.59657(13) 0.54943(14) 0.0594(5) Uani 1 1 d . . . . .
C4S C 0.50070(12) 0.63720(15) 0.49943(18) 0.0816(8) Uani 1 1 d . . . . .
H4SA H 0.507451 0.662722 0.456558 0.122 Uiso 1 1 calc R U . . .
H4SB H 0.489858 0.678477 0.529081 0.122 Uiso 1 1 calc R U . . .
H4SC H 0.466378 0.598131 0.478503 0.122 Uiso 1 1 calc R U . . .

loop_
_atom_site_aniso_label
_atom_site_aniso_U_11
_atom_site_aniso_U_22
_atom_site_aniso_U_33
_atom_site_aniso_U_23
_atom_site_aniso_U_13
_atom_site_aniso_U_12
B1 0.0297(7) 0.0215(7) 0.0236(7) -0.0016(6) 0.0077(6) -0.0026(6)
B2 0.0276(10) 0.0164(9) 0.0220(10) 0.000 0.0033(8) 0.000
N1 0.0285(6) 0.0209(5) 0.0214(5) -0.0047(4) 0.0061(4) -0.0008(4)
N2 0.0301(8) 0.0127(6) 0.0264(8) 0.000 0.0126(6) 0.000
C11 0.0289(6) 0.0167(5) 0.0218(6) 0.0009(5) 0.0077(5) 0.0008(5)
C12 0.0291(7) 0.0240(6) 0.0256(7) -0.0010(5) 0.0060(5) -0.0018(5)
C13 0.0274(7) 0.0298(7) 0.0350(8) 0.0029(6) 0.0116(6) 0.0018(6)
C14 0.0380(8) 0.0276(7) 0.0362(8) -0.0028(6) 0.0194(7) 0.0021(6)
C15 0.0358(7) 0.0255(6) 0.0281(7) -0.0058(5) 0.0135(6) -0.0038(6)
C16 0.0300(7) 0.0194(6) 0.0231(6) -0.0015(5) 0.0092(5) -0.0014(5)
C21 0.0304(7) 0.0228(6) 0.0255(7) -0.0020(5) 0.0105(5) 0.0005(5)
C22 0.0382(8) 0.0383(8) 0.0337(8) -0.0125(6) 0.0153(7) -0.0026(6)
C23 0.0430(9) 0.0490(10) 0.0452(10) -0.0141(8) 0.0242(8) 0.0016(7)
C24 0.0312(8) 0.0503(10) 0.0500(10) -0.0128(8) 0.0184(7) -0.0015(7)
C25 0.0309(7) 0.0367(8) 0.0378(8) -0.0086(6) 0.0119(6) -0.0038(6)
C26 0.0294(7) 0.0247(6) 0.0261(7) -0.0026(5) 0.0094(5) -0.0015(5)
C31 0.0269(7) 0.0318(7) 0.0284(7) -0.0094(6) 0.0112(6) -0.0030(5)
C32 0.0317(7) 0.0346(8) 0.0421(9) -0.0135(6) 0.0210(7) -0.0086(6)
C33 0.0423(9) 0.0477(10) 0.0595(12) -0.0271(9) 0.0310(9) -0.0219(8)
C34 0.0341(9) 0.0838(15) 0.0486(11) -0.0346(10) 0.0183(8) -0.0242(9)
C35 0.0326(8) 0.0839(15) 0.0294(8) -0.0153(9) 0.0050(7) -0.0023(9)
C36 0.0326(8) 0.0496(9) 0.0284(8) -0.0077(7) 0.0073(6) 0.0017(7)
C37 0.0499(10) 0.0304(8) 0.0581(11) 0.0009(7) 0.0281(9) -0.0055(7)
C38 0.0603(14) 0.143(3) 0.0737(17) -0.0609(18) 0.0200(13) -0.0531(16)
C39 0.0666(12) 0.0533(11) 0.0349(9) 0.0090(8) 0.0090(9) 0.0088(9)
C41 0.0343(10) 0.0136(7) 0.0246(9) 0.000 0.0089(8) 0.000
C42 0.0296(7) 0.0178(6) 0.0208(6) -0.0027(5) 0.0070(5) -0.0011(5)
C43 0.0294(7) 0.0175(5) 0.0213(6) 0.0023(5) 0.0078(5) 0.0022(5)
C44 0.0301(9) 0.0134(7) 0.0242(9) 0.000 0.0114(7) 0.000
C51 0.0286(6) 0.0186(6) 0.0220(6) -0.0009(5) 0.0095(5) -0.0012(5)
C52 0.0295(7) 0.0171(6) 0.0257(7) -0.0004(5) 0.0093(5) -0.0020(5)
C53 0.0367(8) 0.0219(6) 0.0367(8) -0.0009(6) 0.0155(6) -0.0065(6)
C54 0.0376(8) 0.0353(8) 0.0425(9) -0.0041(7) 0.0223(7) -0.0098(6)
C55 0.0355(8) 0.0342(8) 0.0389(8) -0.0080(6) 0.0198(7) -0.0017(6)
C56 0.0356(7) 0.0211(6) 0.0336(8) -0.0033(5) 0.0164(6) 0.0004(5)
C61 0.0275(9) 0.0153(8) 0.0322(10) 0.000 0.0084(8) 0.000
C62 0.0424(9) 0.0228(7) 0.0422(9) -0.0051(6) 0.0054(7) -0.0019(6)
C63 0.0582(11) 0.0246(7) 0.0590(12) -0.0160(7) 0.0146(9) -0.0112(7)
C64 0.0582(15) 0.0153(9) 0.0727(18) 0.000 0.0333(14) 0.000
C65 0.0884(17) 0.0441(11) 0.0505(13) -0.0095(9) -0.0270(11) 0.0020(11)
C66 0.094(2) 0.0166(11) 0.122(3) 0.000 0.060(2) 0.000
N1S 0.132(2) 0.130(2) 0.128(3) 0.058(2) 0.067(2) 0.077(2)
C1S 0.0862(18) 0.0660(15) 0.0681(16) 0.0164(12) 0.0169(14) 0.0181(14)
C2S 0.0922(19) 0.089(2) 0.0678(17) -0.0044(14) 0.0199(15) 0.0143(15)
N2S 0.0861(15) 0.120(2) 0.0941(18) 0.0462(16) 0.0521(14) 0.0373(15)
C3S 0.0663(13) 0.0520(11) 0.0682(14) 0.0104(10) 0.0358(11) 0.0077(10)
C4S 0.0752(16) 0.0570(13) 0.098(2) 0.0108(13) 0.0201(14) 0.0125(12)

loop_
_atom_type_symbol
_atom_type_description
_atom_type_scat_dispersion_real
_atom_type_scat_dispersion_imag
_atom_type_scat_source
C C 0.0033 0.0016 'International Tables Vol C Tables 4.2.6.8 and 6.1.1.4'
H H 0.0000 0.0000 'International Tables Vol C Tables 4.2.6.8 and 6.1.1.4'
B B 0.0013 0.0007 'International Tables Vol C Tables 4.2.6.8 and 6.1.1.4'
N N 0.0061 0.0033 'International Tables Vol C Tables 4.2.6.8 and 6.1.1.4'

loop_
_geom_angle_atom_site_label_1
_geom_angle_atom_site_label_2
_geom_angle_atom_site_label_3
_geom_angle
_geom_angle_site_symmetry_1
_geom_angle_site_symmetry_3
_geom_angle_publ_flag
C16 B1 C26 115.22(12) . . ?
C16 B1 C31 124.64(13) . . ?
C26 B1 C31 120.12(12) . . ?
C52 B2 C52 115.50(16) 2_655 . ?
C52 B2 C61 122.25(8) 2_655 . ?
C52 B2 C61 122.25(8) . . ?
C11 N1 C21 123.82(11) . . ?
C11 N1 C42 118.90(11) . . ?
C21 N1 C42 117.13(11) . . ?
C51 N2 C51 124.15(14) . 2_655 ?
C51 N2 C44 117.93(7) . . ?
C51 N2 C44 117.92(7) 2_655 . ?
N1 C11 C12 119.81(12) . . ?
N1 C11 C16 120.44(12) . . ?
C12 C11 C16 119.75(12) . . ?
C13 C12 C11 120.20(13) . . ?
C13 C12 H12 119.9 . . ?
C11 C12 H12 119.9 . . ?
C12 C13 C14 121.25(13) . . ?
C12 C13 H13 119.4 . . ?
C14 C13 H13 119.4 . . ?
C15 C14 C13 118.63(13) . . ?
C15 C14 H14 120.7 . . ?
C13 C14 H14 120.7 . . ?
C14 C15 C16 122.76(13) . . ?
C14 C15 H15 118.6 . . ?
C16 C15 H15 118.6 . . ?
C15 C16 C11 117.32(12) . . ?
C15 C16 B1 122.66(12) . . ?
C11 C16 B1 120.00(12) . . ?
N1 C21 C22 120.36(12) . . ?
N1 C21 C26 120.08(12) . . ?
C22 C21 C26 119.56(13) . . ?
C23 C22 C21 120.37(14) . . ?
C23 C22 H22 119.8 . . ?
C21 C22 H22 119.8 . . ?
C22 C23 C24 121.25(15) . . ?
C22 C23 H23 119.4 . . ?
C24 C23 H23 119.4 . . ?
C25 C24 C23 118.43(15) . . ?
C25 C24 H24 120.8 . . ?
C23 C24 H24 120.8 . . ?
C24 C25 C26 123.07(14) . . ?
C24 C25 H25 118.5 . . ?
C26 C25 H25 118.5 . . ?
C25 C26 C21 117.28(13) . . ?
C25 C26 B1 122.42(13) . . ?
C21 C26 B1 120.22(12) . . ?
C36 C31 C32 118.32(13) . . ?
C36 C31 B1 121.16(13) . . ?
C32 C31 B1 120.36(13) . . ?
C33 C32 C31 119.74(16) . . ?
C33 C32 C37 119.67(15) . . ?
C31 C32 C37 120.59(13) . . ?
C34 C33 C32 121.83(18) . . ?
C34 C33 H33 119.1 . . ?
C32 C33 H33 119.1 . . ?
C33 C34 C35 118.42(15) . . ?
C33 C34 C38 121.3(2) . . ?
C35 C34 C38 120.2(2) . . ?
C34 C35 C36 121.41(18) . . ?
C34 C35 H35 119.3 . . ?
C36 C35 H35 119.3 . . ?
C35 C36 C31 120.24(17) . . ?
C35 C36 C39 119.45(16) . . ?
C31 C36 C39 120.31(14) . . ?
C32 C37 H37A 109.5 . . ?
C32 C37 H37B 109.5 . . ?
H37A C37 H37B 109.5 . . ?
C32 C37 H37C 109.5 . . ?
H37A C37 H37C 109.5 . . ?
H37B C37 H37C 109.5 . . ?
C34 C38 H38A 109.5 . . ?
C34 C38 H38B 109.5 . . ?
H38A C38 H38B 109.5 . . ?
C34 C38 H38C 109.5 . . ?
H38A C38 H38C 109.5 . . ?
H38B C38 H38C 109.5 . . ?
C36 C39 H39A 109.5 . . ?
C36 C39 H39B 109.5 . . ?
H39A C39 H39B 109.5 . . ?
C36 C39 H39C 109.5 . . ?
H39A C39 H39C 109.5 . . ?
H39B C39 H39C 109.5 . . ?
C42 C41 C42 119.74(16) 2_655 . ?
C42 C41 H41 120.1 2_655 . ?
C42 C41 H41 120.1 . . ?
C41 C42 C43 120.64(12) . . ?
C41 C42 N1 119.38(11) . . ?
C43 C42 N1 119.94(11) . . ?
C44 C43 C42 118.60(12) . . ?
C44 C43 H43 120.7 . . ?
C42 C43 H43 120.7 . . ?
C43 C44 C43 121.72(16) 2_655 . ?
C43 C44 N2 119.14(8) 2_655 . ?
C43 C44 N2 119.14(8) . . ?
N2 C51 C56 119.70(12) . . ?
N2 C51 C52 120.35(12) . . ?
C56 C51 C52 119.95(12) . . ?
C53 C52 C51 117.24(12) . . ?
C53 C52 B2 122.93(12) . . ?
C51 C52 B2 119.83(12) . . ?
C54 C53 C52 122.61(13) . . ?
C54 C53 H53 118.7 . . ?
C52 C53 H53 118.7 . . ?
C53 C54 C55 118.89(14) . . ?
C53 C54 H54 120.6 . . ?
C55 C54 H54 120.6 . . ?
C56 C55 C54 120.99(14) . . ?
C56 C55 H55 119.5 . . ?
C54 C55 H55 119.5 . . ?
C55 C56 C51 120.31(13) . . ?
C55 C56 H56 119.8 . . ?
C51 C56 H56 119.8 . . ?
C62 C61 C62 118.37(18) . 2_655 ?
C62 C61 B2 120.82(9) . . ?
C62 C61 B2 120.81(9) 2_655 . ?
C61 C62 C63 119.96(15) . . ?
C61 C62 C65 119.96(14) . . ?
C63 C62 C65 120.09(15) . . ?
C64 C63 C62 121.94(16) . . ?
C64 C63 H63 119.0 . . ?
C62 C63 H63 119.0 . . ?
C63 C64 C63 117.84(19) . 2_655 ?
C63 C64 C66 121.08(10) . . ?
C63 C64 C66 121.08(10) 2_655 . ?
C62 C65 H65A 109.5 . . ?
C62 C65 H65B 109.5 . . ?
H65A C65 H65B 109.5 . . ?
C62 C65 H65C 109.5 . . ?
H65A C65 H65C 109.5 . . ?
H65B C65 H65C 109.5 . . ?
C64 C66 H66A 109.5 . . ?
C64 C66 H66B 109.5 . . ?
H66A C66 H66B 109.5 . . ?
C64 C66 H66C 109.5 . . ?
H66A C66 H66C 109.5 . . ?
H66B C66 H66C 109.5 . . ?
N1S C1S C2S 178.9(4) . . ?
C1S C2S H2SA 109.5 . . ?
C1S C2S H2SB 109.5 . . ?
H2SA C2S H2SB 109.5 . . ?
C1S C2S H2SC 109.5 . . ?
H2SA C2S H2SC 109.5 . . ?
H2SB C2S H2SC 109.5 . . ?
N2S C3S C4S 179.4(3) . . ?
C3S C4S H4SA 109.5 . . ?
C3S C4S H4SB 109.5 . . ?
H4SA C4S H4SB 109.5 . . ?
C3S C4S H4SC 109.5 . . ?
H4SA C4S H4SC 109.5 . . ?
H4SB C4S H4SC 109.5 . . ?

loop_
_geom_bond_atom_site_label_1
_geom_bond_atom_site_label_2
_geom_bond_distance
_geom_bond_site_symmetry_2
_geom_bond_publ_flag
B1 C16 1.523(2) . ?
B1 C26 1.529(2) . ?
B1 C31 1.581(2) . ?
B2 C52 1.5253(17) 2_655 ?
B2 C52 1.5253(17) . ?
B2 C61 1.580(3) . ?
N1 C11 1.3979(17) . ?
N1 C21 1.3990(18) . ?
N1 C42 1.4377(16) . ?
N2 C51 1.3920(15) . ?
N2 C51 1.3920(15) 2_655 ?
N2 C44 1.442(2) . ?
C11 C12 1.4087(19) . ?
C11 C16 1.4175(18) . ?
C12 C13 1.373(2) . ?
C12 H12 0.9500 . ?
C13 C14 1.396(2) . ?
C13 H13 0.9500 . ?
C14 C15 1.370(2) . ?
C14 H14 0.9500 . ?
C15 C16 1.4117(19) . ?
C15 H15 0.9500 . ?
C21 C22 1.411(2) . ?
C21 C26 1.4157(19) . ?
C22 C23 1.372(2) . ?
C22 H22 0.9500 . ?
C23 C24 1.393(2) . ?
C23 H23 0.9500 . ?
C24 C25 1.372(2) . ?
C24 H24 0.9500 . ?
C25 C26 1.409(2) . ?
C25 H25 0.9500 . ?
C31 C36 1.405(2) . ?
C31 C32 1.408(2) . ?
C32 C33 1.398(2) . ?
C32 C37 1.502(2) . ?
C33 C34 1.379(3) . ?
C33 H33 0.9500 . ?
C34 C35 1.385(3) . ?
C34 C38 1.521(3) . ?
C35 C36 1.395(2) . ?
C35 H35 0.9500 . ?
C36 C39 1.508(3) . ?
C37 H37A 0.9800 . ?
C37 H37B 0.9800 . ?
C37 H37C 0.9800 . ?
C38 H38A 0.9800 . ?
C38 H38B 0.9800 . ?
C38 H38C 0.9800 . ?
C39 H39A 0.9800 . ?
C39 H39B 0.9800 . ?
C39 H39C 0.9800 . ?
C41 C42 1.3850(15) 2_655 ?
C41 C42 1.3850(15) . ?
C41 H41 0.9500 . ?
C42 C43 1.3921(17) . ?
C43 C44 1.3860(15) . ?
C43 H43 0.9500 . ?
C51 C56 1.4083(19) . ?
C51 C52 1.4192(17) . ?
C52 C53 1.413(2) . ?
C53 C54 1.373(2) . ?
C53 H53 0.9500 . ?
C54 C55 1.398(2) . ?
C54 H54 0.9500 . ?
C55 C56 1.374(2) . ?
C55 H55 0.9500 . ?
C56 H56 0.9500 . ?
C61 C62 1.3940(17) . ?
C61 C62 1.3940(17) 2_655 ?
C62 C63 1.397(2) . ?
C62 C65 1.503(3) . ?
C63 C64 1.373(2) . ?
C63 H63 0.9500 . ?
C64 C66 1.515(3) . ?
C65 H65A 0.9800 . ?
C65 H65B 0.9800 . ?
C65 H65C 0.9800 . ?
C66 H66A 0.9800 . ?
C66 H66B 0.9800 . ?
C66 H66C 0.9800 . ?
N1S C1S 1.138(4) . ?
C1S C2S 1.449(4) . ?
C2S H2SA 0.9800 . ?
C2S H2SB 0.9800 . ?
C2S H2SC 0.9800 . ?
N2S C3S 1.136(3) . ?
C3S C4S 1.435(3) . ?
C4S H4SA 0.9800 . ?
C4S H4SB 0.9800 . ?
C4S H4SC 0.9800 . ?

loop_
_geom_torsion_atom_site_label_1
_geom_torsion_atom_site_label_2
_geom_torsion_atom_site_label_3
_geom_torsion_atom_site_label_4
_geom_torsion
_geom_torsion_site_symmetry_1
_geom_torsion_site_symmetry_2
_geom_torsion_site_symmetry_3
_geom_torsion_site_symmetry_4
_geom_torsion_publ_flag
C21 N1 C11 C12 -179.25(13) . . . . ?
C42 N1 C11 C12 5.44(18) . . . . ?
C21 N1 C11 C16 0.11(19) . . . . ?
C42 N1 C11 C16 -175.20(12) . . . . ?
N1 C11 C12 C13 -177.56(13) . . . . ?
C16 C11 C12 C13 3.1(2) . . . . ?
C11 C12 C13 C14 -0.9(2) . . . . ?
C12 C13 C14 C15 -1.5(2) . . . . ?
C13 C14 C15 C16 1.9(2) . . . . ?
C14 C15 C16 C11 0.2(2) . . . . ?
C14 C15 C16 B1 -178.17(14) . . . . ?
N1 C11 C16 C15 177.93(12) . . . . ?
C12 C11 C16 C15 -2.70(19) . . . . ?
N1 C11 C16 B1 -3.61(19) . . . . ?
C12 C11 C16 B1 175.76(13) . . . . ?
C26 B1 C16 C15 -178.77(13) . . . . ?
C31 B1 C16 C15 -0.7(2) . . . . ?
C26 B1 C16 C11 2.85(19) . . . . ?
C31 B1 C16 C11 -179.04(13) . . . . ?
C11 N1 C21 C22 -174.77(13) . . . . ?
C42 N1 C21 C22 0.62(19) . . . . ?
C11 N1 C21 C26 4.1(2) . . . . ?
C42 N1 C21 C26 179.53(12) . . . . ?
N1 C21 C22 C23 -178.62(15) . . . . ?
C26 C21 C22 C23 2.5(2) . . . . ?
C21 C22 C23 C24 -0.8(3) . . . . ?
C22 C23 C24 C25 -0.6(3) . . . . ?
C23 C24 C25 C26 0.4(3) . . . . ?
C24 C25 C26 C21 1.2(2) . . . . ?
C24 C25 C26 B1 -175.61(16) . . . . ?
N1 C21 C26 C25 178.49(13) . . . . ?
C22 C21 C26 C25 -2.6(2) . . . . ?
N1 C21 C26 B1 -4.6(2) . . . . ?
C22 C21 C26 B1 174.30(14) . . . . ?
C16 B1 C26 C25 177.94(14) . . . . ?
C31 B1 C26 C25 -0.3(2) . . . . ?
C16 B1 C26 C21 1.22(19) . . . . ?
C31 B1 C26 C21 -176.98(13) . . . . ?
C16 B1 C31 C36 105.91(17) . . . . ?
C26 B1 C31 C36 -76.07(19) . . . . ?
C16 B1 C31 C32 -78.63(19) . . . . ?
C26 B1 C31 C32 99.39(17) . . . . ?
C36 C31 C32 C33 1.8(2) . . . . ?
B1 C31 C32 C33 -173.75(14) . . . . ?
C36 C31 C32 C37 -177.43(15) . . . . ?
B1 C31 C32 C37 7.0(2) . . . . ?
C31 C32 C33 C34 -0.8(2) . . . . ?
C37 C32 C33 C34 178.47(16) . . . . ?
C32 C33 C34 C35 -0.6(3) . . . . ?
C32 C33 C34 C38 -179.22(18) . . . . ?
C33 C34 C35 C36 0.9(3) . . . . ?
C38 C34 C35 C36 179.58(19) . . . . ?
C34 C35 C36 C31 0.1(3) . . . . ?
C34 C35 C36 C39 -179.47(18) . . . . ?
C32 C31 C36 C35 -1.5(2) . . . . ?
B1 C31 C36 C35 174.04(15) . . . . ?
C32 C31 C36 C39 178.08(16) . . . . ?
B1 C31 C36 C39 -6.4(2) . . . . ?
C42 C41 C42 C43 -1.15(9) 2_655 . . . ?
C42 C41 C42 N1 176.54(14) 2_655 . . . ?
C11 N1 C42 C41 69.38(16) . . . . ?
C21 N1 C42 C41 -106.24(13) . . . . ?
C11 N1 C42 C43 -112.91(14) . . . . ?
C21 N1 C42 C43 71.46(17) . . . . ?
C41 C42 C43 C44 2.27(19) . . . . ?
N1 C42 C43 C44 -175.41(11) . . . . ?
C42 C43 C44 C43 -1.12(9) . . . 2_655 ?
C42 C43 C44 N2 178.88(9) . . . . ?
C51 N2 C44 C43 -90.62(9) . . . 2_655 ?
C51 N2 C44 C43 89.38(9) 2_655 . . 2_655 ?
C51 N2 C44 C43 89.38(9) . . . . ?
C51 N2 C44 C43 -90.62(9) 2_655 . . . ?
C51 N2 C51 C56 -179.61(14) 2_655 . . . ?
C44 N2 C51 C56 0.39(14) . . . . ?
C51 N2 C51 C52 0.20(9) 2_655 . . . ?
C44 N2 C51 C52 -179.80(9) . . . . ?
N2 C51 C52 C53 179.12(11) . . . . ?
C56 C51 C52 C53 -1.07(19) . . . . ?
N2 C51 C52 B2 -0.38(17) . . . . ?
C56 C51 C52 B2 179.43(11) . . . . ?
C52 B2 C52 C53 -179.29(15) 2_655 . . . ?
C61 B2 C52 C53 0.71(15) . . . . ?
C52 B2 C52 C51 0.19(8) 2_655 . . . ?
C61 B2 C52 C51 -179.81(8) . . . . ?
C51 C52 C53 C54 0.6(2) . . . . ?
B2 C52 C53 C54 -179.94(13) . . . . ?
C52 C53 C54 C55 0.4(2) . . . . ?
C53 C54 C55 C56 -0.9(2) . . . . ?
C54 C55 C56 C51 0.4(2) . . . . ?
N2 C51 C56 C55 -179.60(12) . . . . ?
C52 C51 C56 C55 0.6(2) . . . . ?
C52 B2 C61 C62 -97.96(11) 2_655 . . . ?
C52 B2 C61 C62 82.04(11) . . . . ?
C52 B2 C61 C62 82.03(11) 2_655 . . 2_655 ?
C52 B2 C61 C62 -97.97(11) . . . 2_655 ?
C62 C61 C62 C63 0.15(14) 2_655 . . . ?
B2 C61 C62 C63 -179.85(14) . . . . ?
C62 C61 C62 C65 -179.9(2) 2_655 . . . ?
B2 C61 C62 C65 0.0(2) . . . . ?
C61 C62 C63 C64 -0.3(3) . . . . ?
C65 C62 C63 C64 179.8(2) . . . . ?
C62 C63 C64 C63 0.16(14) . . . 2_655 ?
C62 C63 C64 C66 -179.84(14) . . . . ?
